data_7245029
loop_
_publ_author_name
'Tian, Xinyu'
'Zhang, Xiaodong'
'Xiao, Yan'
'Wu, Xiaowen'
'Zhang, Bingbing'
'Yang, Daqing'
'Wu, Kui'

_publ_section_title
;
 From oxides to oxysulfides: the mixed-anion GeS3O unit induces huge
 improvement in the nonlinear optical effect and optical anisotropy for
 potential nonlinear optical materials
;
_journal_issue 25
_journal_name_full 'RSC Advances'
_journal_page_first 16296
_journal_page_last 16300
_journal_paper_doi 10.1039/D2RA02605H
_journal_volume 12
_journal_year 2022
_chemical_formula_sum 'Ge2 O S6 Sr2 Zn'
_chemical_formula_weight 594.15
_space_group_crystal_system tetragonal
_space_group_IT_number 113
_space_group_name_Hall 'P -4 2ab'
_space_group_name_H-M_alt 'P -4 21 m'
_atom_sites_solution_hydrogens none
_audit_creation_method SHELXL-2016/6
_audit_update_record
;
2022-03-17 deposited with the CCDC.	2022-05-13 downloaded from the CCDC.
;
_cell_angle_alpha 90
_cell_angle_beta 90
_cell_angle_gamma 90
_cell_formula_units_Z 2
_cell_length_a 9.4322(6)
_cell_length_b 9.4322(6)
_cell_length_c 6.1813(5)
_cell_measurement_reflns_used 2933
_cell_measurement_temperature 300(2)
_cell_measurement_theta_max 27.51
_cell_measurement_theta_min 3.05
_cell_volume 549.93(7)
_computing_cell_refinement 'Bruker SMART'
_computing_data_collection 'Bruker SMART'
_computing_data_reduction 'Bruker SAINT'
_computing_molecular_graphics 'Bruker SHELXTL'
_computing_publication_material 'Bruker SHELXTL'
_computing_structure_refinement 'Bruker SHELXTL'
_computing_structure_solution 'Bruker SHELXTL'
_diffrn_ambient_temperature 300(2)
_diffrn_measured_fraction_theta_full 1.000
_diffrn_measured_fraction_theta_max 0.995
_diffrn_measurement_device_type 'CCD area detector'
_diffrn_measurement_method 'phi and omega scans'
_diffrn_radiation_type MoK\a
_diffrn_radiation_wavelength 0.71073
_diffrn_reflns_av_R_equivalents 0.0300
_diffrn_reflns_av_unetI/netI 0.0310
_diffrn_reflns_Laue_measured_fraction_full 1.000
_diffrn_reflns_Laue_measured_fraction_max 0.995
_diffrn_reflns_limit_h_max 11
_diffrn_reflns_limit_h_min -12
_diffrn_reflns_limit_k_max 12
_diffrn_reflns_limit_k_min -12
_diffrn_reflns_limit_l_max 7
_diffrn_reflns_limit_l_min -7
_diffrn_reflns_number 3960
_diffrn_reflns_point_group_measured_fraction_full 0.989
_diffrn_reflns_point_group_measured_fraction_max 0.984
_diffrn_reflns_theta_full 25.242
_diffrn_reflns_theta_max 27.512
_diffrn_reflns_theta_min 3.054
_diffrn_source 'sealed tube'
_exptl_absorpt_coefficient_mu 18.273
_exptl_absorpt_correction_type multi-scan
_exptl_absorpt_process_details SADABS
_exptl_crystal_colour colorless
_exptl_crystal_density_diffrn 3.588
_exptl_crystal_description block
_exptl_crystal_F_000 548
_exptl_crystal_size_max 0.114
_exptl_crystal_size_mid 0.097
_exptl_crystal_size_min 0.064
_exptl_transmission_factor_max 0.7456
_exptl_transmission_factor_min 0.5298
_refine_diff_density_max 0.430
_refine_diff_density_min -0.293
_refine_diff_density_rms 0.072
_refine_ls_abs_structure_details
;
 Flack x determined using 253 quotients [(I+)-(I-)]/[(I+)+(I-)]
 (Parsons, Flack and Wagner, Acta Cryst. B69 (2013) 249-259).
;
_refine_ls_abs_structure_Flack 0.012(8)
_refine_ls_extinction_coef 0.0046(7)
_refine_ls_extinction_expression Fc^*^=kFc[1+0.001xFc^2^\l^3^/sin(2\q)]^-1/4^
_refine_ls_extinction_method 'SHELXL-2016/6 (Sheldrick 2016)'
_refine_ls_goodness_of_fit_ref 0.862
_refine_ls_hydrogen_treatment none
_refine_ls_matrix_type full
_refine_ls_number_parameters 35
_refine_ls_number_reflns 679
_refine_ls_number_restraints 0
_refine_ls_restrained_S_all 0.862
_refine_ls_R_factor_all 0.0132
_refine_ls_R_factor_gt 0.0128
_refine_ls_shift/su_max 0.001
_refine_ls_shift/su_mean 0.000
_refine_ls_structure_factor_coef Fsqd
_refine_ls_weighting_details 'w=1/[\s^2^(Fo^2^)] where P=(Fo^2^+2Fc^2^)/3'
_refine_ls_weighting_scheme calc
_refine_ls_wR_factor_gt 0.0285
_refine_ls_wR_factor_ref 0.0286
_reflns_Friedel_coverage 0.644
_reflns_Friedel_fraction_full 0.972
_reflns_Friedel_fraction_max 0.967
_reflns_number_gt 668
_reflns_number_total 679
_reflns_threshold_expression 'I > 2\s(I)'
_cod_data_source_file d2ra02605h2.cif
_cod_data_source_block 1_CCDC1
_cod_original_cell_volume 549.93(8)
_cod_database_code 7245029
_shelx_shelxl_version_number 2016/6
_shelx_space_group_comment
;
The symmetry employed for this shelxl refinement is uniquely defined
by the following loop, which should always be used as a source of
symmetry information in preference to the above space-group names.
They are only intended as comments.
;
_shelx_estimated_absorpt_t_min 0.5298
_shelx_estimated_absorpt_t_max 0.7456

loop_
_space_group_symop_operation_xyz
'x, y, z'
'-x, -y, z'
'y, -x, -z'
'-y, x, -z'
'-x+1/2, y+1/2, -z'
'x+1/2, -y+1/2, -z'
'-y+1/2, -x+1/2, z'
'y+1/2, x+1/2, z'

loop_
_atom_site_label
_atom_site_type_symbol
_atom_site_fract_x
_atom_site_fract_y
_atom_site_fract_z
_atom_site_U_iso_or_equiv
_atom_site_adp_type
_atom_site_occupancy
_atom_site_site_symmetry_order
_atom_site_calc_flag
_atom_site_refinement_flags_posn
_atom_site_refinement_flags_adp
_atom_site_refinement_flags_occupancy
_atom_site_disorder_assembly
_atom_site_disorder_group
Sr1 Sr 0.65839(3) 0.84161(3) 1.00115(7) 0.01383(12) Uani 1 2 d S T P . .
Ge1 Ge 0.37293(4) 0.87293(4) 0.57802(7) 0.01033(13) Uani 1 2 d S T P . .
Zn1 Zn 1.000000 1.000000 1.500000 0.01313(17) Uani 1 4 d S T P . .
S1 S 0.36538(9) 0.86538(9) 1.23111(17) 0.0139(2) Uani 1 2 d S T P . .
S2 S 0.93711(9) 0.82387(9) 1.25437(13) 0.01282(18) Uani 1 1 d . . . . .
O1 O 0.500000 1.000000 0.6974(6) 0.0124(10) Uani 1 4 d S T P . .

loop_
_atom_site_aniso_label
_atom_site_aniso_U_11
_atom_site_aniso_U_22
_atom_site_aniso_U_33
_atom_site_aniso_U_23
_atom_site_aniso_U_13
_atom_site_aniso_U_12
Sr1 0.01342(15) 0.01342(15) 0.0146(2) 0.00055(12) -0.00055(12) 0.00054(16)
Ge1 0.01082(17) 0.01082(17) 0.0093(2) -0.00004(13) -0.00004(13) 0.00022(19)
Zn1 0.0133(2) 0.0133(2) 0.0127(3) 0.000 0.000 0.000
S1 0.0159(4) 0.0159(4) 0.0098(5) -0.0003(3) -0.0003(3) -0.0018(5)
S2 0.0160(4) 0.0106(4) 0.0118(3) 0.0000(3) -0.0006(3) -0.0026(3)
O1 0.0141(15) 0.0141(15) 0.009(2) 0.000 0.000 -0.008(2)

loop_
_atom_type_symbol
_atom_type_description
_atom_type_scat_dispersion_real
_atom_type_scat_dispersion_imag
_atom_type_scat_source
O O 0.0106 0.0060 'International Tables Vol C Tables 4.2.6.8 and 6.1.1.4'
S S 0.1246 0.1234 'International Tables Vol C Tables 4.2.6.8 and 6.1.1.4'
Zn Zn 0.2839 1.4301 'International Tables Vol C Tables 4.2.6.8 and 6.1.1.4'
Ge Ge 0.1547 1.8001 'International Tables Vol C Tables 4.2.6.8 and 6.1.1.4'
Sr Sr -1.5307 3.2498 'International Tables Vol C Tables 4.2.6.8 and 6.1.1.4'

loop_
_geom_angle_atom_site_label_1
_geom_angle_atom_site_label_2
_geom_angle_atom_site_label_3
_geom_angle
_geom_angle_site_symmetry_1
_geom_angle_site_symmetry_3
_geom_angle_publ_flag
O1 Sr1 S2 64.18(3) . 6_467 ?
O1 Sr1 S2 64.18(3) . 3_577 ?
S2 Sr1 S2 115.65(3) 6_467 3_577 ?
O1 Sr1 S2 145.252(17) . 7_665 ?
S2 Sr1 S2 82.11(3) 6_467 7_665 ?
S2 Sr1 S2 145.527(16) 3_577 7_665 ?
O1 Sr1 S2 145.252(17) . . ?
S2 Sr1 S2 145.527(16) 6_467 . ?
S2 Sr1 S2 82.11(3) 3_577 . ?
S2 Sr1 S2 69.23(3) 7_665 . ?
O1 Sr1 S1 110.90(7) . 3_567 ?
S2 Sr1 S1 82.49(2) 6_467 3_567 ?
S2 Sr1 S1 82.49(2) 3_577 3_567 ?
S2 Sr1 S1 70.32(2) 7_665 3_567 ?
S2 Sr1 S1 70.32(2) . 3_567 ?
O1 Sr1 S1 78.24(5) . . ?
S2 Sr1 S1 70.48(3) 6_467 . ?
S2 Sr1 S1 129.90(3) 3_577 . ?
S2 Sr1 S1 82.94(2) 7_665 . ?
S2 Sr1 S1 122.13(3) . . ?
S1 Sr1 S1 144.297(19) 3_567 . ?
O1 Sr1 S1 78.24(5) . 2_675 ?
S2 Sr1 S1 129.90(3) 6_467 2_675 ?
S2 Sr1 S1 70.48(2) 3_577 2_675 ?
S2 Sr1 S1 122.13(3) 7_665 2_675 ?
S2 Sr1 S1 82.94(2) . 2_675 ?
S1 Sr1 S1 144.297(19) 3_567 2_675 ?
S1 Sr1 S1 70.38(4) . 2_675 ?
O1 Sr1 Ge1 28.26(2) . . ?
S2 Sr1 Ge1 35.945(17) 6_467 . ?
S2 Sr1 Ge1 87.28(2) 3_577 . ?
S2 Sr1 Ge1 117.465(17) 7_665 . ?
S2 Sr1 Ge1 166.56(2) . . ?
S1 Sr1 Ge1 100.22(2) 3_567 . ?
S1 Sr1 Ge1 71.15(2) . . ?
S1 Sr1 Ge1 101.293(18) 2_675 . ?
O1 Sr1 Ge1 28.26(2) . 2_675 ?
S2 Sr1 Ge1 87.28(2) 6_467 2_675 ?
S2 Sr1 Ge1 35.945(17) 3_577 2_675 ?
S2 Sr1 Ge1 166.56(2) 7_665 2_675 ?
S2 Sr1 Ge1 117.464(17) . 2_675 ?
S1 Sr1 Ge1 100.22(2) 3_567 2_675 ?
S1 Sr1 Ge1 101.292(19) . 2_675 ?
S1 Sr1 Ge1 71.15(2) 2_675 2_675 ?
Ge1 Sr1 Ge1 53.507(15) . 2_675 ?
O1 Sr1 Ge1 179.35(6) . 3_567 ?
S2 Sr1 Ge1 116.040(17) 6_467 3_567 ?
S2 Sr1 Ge1 116.040(17) 3_577 3_567 ?
S2 Sr1 Ge1 34.806(16) 7_665 3_567 ?
S2 Sr1 Ge1 34.807(16) . 3_567 ?
S1 Sr1 Ge1 69.74(2) 3_567 3_567 ?
S1 Sr1 Ge1 101.24(2) . 3_567 ?
S1 Sr1 Ge1 101.24(2) 2_675 3_567 ?
Ge1 Sr1 Ge1 151.939(7) . 3_567 ?
Ge1 Sr1 Ge1 151.939(7) 2_675 3_567 ?
O1 Sr1 Sr1 41.62(6) . 2_675 ?
S2 Sr1 Sr1 82.984(17) 6_467 2_675 ?
S2 Sr1 Sr1 82.984(17) 3_577 2_675 ?
S2 Sr1 Sr1 130.186(17) 7_665 2_675 ?
S2 Sr1 Sr1 130.186(17) . 2_675 ?
S1 Sr1 Sr1 152.53(2) 3_567 2_675 ?
S1 Sr1 Sr1 47.307(16) . 2_675 ?
S1 Sr1 Sr1 47.307(16) 2_675 2_675 ?
Ge1 Sr1 Sr1 55.867(7) . 2_675 ?
Ge1 Sr1 Sr1 55.867(7) 2_675 2_675 ?
Ge1 Sr1 Sr1 137.730(10) 3_567 2_675 ?
O1 Ge1 S1 116.22(12) . 1_554 ?
O1 Ge1 S2 100.36(7) . 6_467 ?
S1 Ge1 S2 116.71(3) 1_554 6_467 ?
O1 Ge1 S2 100.36(7) . 4_657 ?
S1 Ge1 S2 116.71(3) 1_554 4_657 ?
S2 Ge1 S2 103.90(5) 6_467 4_657 ?
O1 Ge1 Sr1 46.36(7) . . ?
S1 Ge1 Sr1 135.64(2) 1_554 . ?
S2 Ge1 Sr1 54.03(2) 6_467 . ?
S2 Ge1 Sr1 107.24(3) 4_657 . ?
O1 Ge1 Sr1 46.36(7) . 2_675 ?
S1 Ge1 Sr1 135.64(2) 1_554 2_675 ?
S2 Ge1 Sr1 107.24(3) 6_467 2_675 ?
S2 Ge1 Sr1 54.03(2) 4_657 2_675 ?
Sr1 Ge1 Sr1 68.267(15) . 2_675 ?
O1 Ge1 Sr1 114.20(12) . 4_657 ?
S1 Ge1 Sr1 129.58(4) 1_554 4_657 ?
S2 Ge1 Sr1 52.31(2) 6_467 4_657 ?
S2 Ge1 Sr1 52.31(2) 4_657 4_657 ?
Sr1 Ge1 Sr1 82.292(10) . 4_657 ?
Sr1 Ge1 Sr1 82.292(10) 2_675 4_657 ?
S2 Zn1 S2 115.19(2) . 4_758 ?
S2 Zn1 S2 98.56(4) . 2_775 ?
S2 Zn1 S2 115.18(2) 4_758 2_775 ?
S2 Zn1 S2 115.19(2) . 3_578 ?
S2 Zn1 S2 98.56(4) 4_758 3_578 ?
S2 Zn1 S2 115.18(2) 2_775 3_578 ?
Ge1 S1 Sr1 120.16(5) 1_556 4_657 ?
Ge1 S1 Sr1 115.38(4) 1_556 . ?
Sr1 S1 Sr1 107.51(3) 4_657 . ?
Ge1 S1 Sr1 115.38(4) 1_556 2_675 ?
Sr1 S1 Sr1 107.51(3) 4_657 2_675 ?
Sr1 S1 Sr1 85.39(3) . 2_675 ?
Ge1 S2 Zn1 111.31(3) 3_567 . ?
Ge1 S2 Sr1 90.02(3) 3_567 4_757 ?
Zn1 S2 Sr1 121.94(3) . 4_757 ?
Ge1 S2 Sr1 92.89(3) 3_567 . ?
Zn1 S2 Sr1 120.86(3) . . ?
Sr1 S2 Sr1 110.54(3) 4_757 . ?
Ge1 O1 Ge1 132.9(2) . 2_675 ?
Ge1 O1 Sr1 105.38(5) . . ?
Ge1 O1 Sr1 105.38(5) 2_675 . ?
Ge1 O1 Sr1 105.38(5) . 2_675 ?
Ge1 O1 Sr1 105.38(5) 2_675 2_675 ?
Sr1 O1 Sr1 96.76(12) . 2_675 ?

loop_
_geom_bond_atom_site_label_1
_geom_bond_atom_site_label_2
_geom_bond_distance
_geom_bond_site_symmetry_2
_geom_bond_publ_flag
Sr1 O1 2.826(3) . ?
Sr1 S2 3.0475(9) 6_467 ?
Sr1 S2 3.0475(9) 3_577 ?
Sr1 S2 3.0641(9) 7_665 ?
Sr1 S2 3.0641(9) . ?
Sr1 S1 3.1120(13) 3_567 ?
Sr1 S1 3.1159(9) . ?
Sr1 S1 3.1159(9) 2_675 ?
Sr1 Ge1 3.7653(6) . ?
Sr1 Ge1 3.7653(6) 2_675 ?
Sr1 Ge1 3.8674(7) 3_567 ?
Sr1 Sr1 4.2257(9) 2_675 ?
Ge1 O1 1.8487(17) . ?
Ge1 S1 2.1467(11) 1_554 ?
Ge1 S2 2.2103(9) 6_467 ?
Ge1 S2 2.2103(9) 4_657 ?
Zn1 S2 2.3275(8) . ?
Zn1 S2 2.3275(8) 4_758 ?
Zn1 S2 2.3275(8) 2_775 ?
Zn1 S2 2.3275(8) 3_578 ?
